data_7251021
loop_
_publ_author_name
'Wu, Ziyan'
'Fang, Guodong'
'Li, Xindi'
'Wu, Yuhao'
'Li, Jinshan'
'Feng, Yan'
'Xie, Jialin'
'Zhou, Xueqing'
'Wen, Zhenchang'
'Jia, Chunman'

_publ_section_title
;
 Different paths lead to the same destination: a highly efficient
 TMSOTf/HFIP catalytic system for large-scale synthesis of
 fluoroalkyl-containing 4,4&#x2032;-methylenedianiline (MDA) monomers
;
_journal_issue 43
_journal_name_full 'Green Chemistry'
_journal_page_first 13751
_journal_page_last 13761
_journal_paper_doi 10.1039/D5GC03637B
_journal_volume 27
_journal_year 2025
_chemical_formula_moiety 'C18 H21 F3 N2'
_chemical_formula_sum 'C18 H21 F3 N2'
_chemical_formula_weight 322.37
_space_group_crystal_system monoclinic
_space_group_IT_number 15
_space_group_name_Hall '-C 2yc'
_space_group_name_H-M_alt 'C 1 2/c 1'
_atom_sites_solution_hydrogens mixed
_atom_sites_solution_primary iterative
_audit_creation_date 2024-12-13
_audit_creation_method
;
Olex2 1.5
(compiled 2023.08.24 svn.re1ec1418 for OlexSys, GUI svn.r6817)
;
_audit_update_record
;
2025-06-17 deposited with the CCDC.	2025-10-02 downloaded from the CCDC.
;
_cell_angle_alpha 90
_cell_angle_beta 91.613(2)
_cell_angle_gamma 90
_cell_formula_units_Z 8
_cell_length_a 27.2009(5)
_cell_length_b 8.2531(2)
_cell_length_c 14.6469(2)
_cell_measurement_reflns_used 6770
_cell_measurement_temperature 152.99(10)
_cell_measurement_theta_max 77.2100
_cell_measurement_theta_min 3.2550
_cell_volume 3286.81(11)
_computing_cell_refinement 'CrysAlisPro 1.171.43.140a (Rigaku OD, 2024)'
_computing_data_collection 'CrysAlisPro 1.171.43.140a (Rigaku OD, 2024)'
_computing_data_reduction 'CrysAlisPro 1.171.43.140a (Rigaku OD, 2024)'
_computing_molecular_graphics 'Olex2 1.5 (Dolomanov et al., 2009)'
_computing_publication_material 'Olex2 1.5 (Dolomanov et al., 2009)'
_computing_structure_refinement 'SHELXL 2018/3 (Sheldrick, 2015)'
_computing_structure_solution 'olex2.solve 1.5 (Bourhis et al., 2015)'
_diffrn_ambient_environment N~2~
_diffrn_ambient_temperature 152.99(10)
_diffrn_detector 'Hybrid Pixel Array Detector'
_diffrn_detector_area_resol_mean 10.0000
_diffrn_detector_type HyPix
_diffrn_measured_fraction_theta_full 0.998
_diffrn_measured_fraction_theta_max 0.942
_diffrn_measurement_details
;
List of Runs (angles in degrees, time in seconds):

  # Type    Start    End  Width  t~exp~   \w     \q     \k     \f   Frames
#--------------------------------------------------------------------------
  1  \w    107.00 132.00   0.50    0.14    --  106.55  86.00-160.00   50
  2  \w     -4.00  25.00   0.50    0.05    --   45.64 -19.00 -90.00   58
  3  \w    -25.00  44.00   0.50    0.05    --   45.64 -38.00 -30.00  138
  4  \w     35.00  60.00   0.50    0.14    --  106.55 -57.00-150.00   50
  5  \w     34.00  59.00   0.50    0.14    --  106.55 -57.00-120.00   50
  6  \w     37.00  62.00   0.50    0.14    --  106.55 -57.00 -90.00   50
  7  \w     39.00  64.00   0.50    0.14    --  106.55 -57.00  90.00   50
  8  \w     36.00 131.00   0.50    0.14    --  106.55 -86.00  81.00  190
  9  \w     37.00 110.00   0.50    0.14    --  106.55-125.00 -60.00  146
 10  \w     36.00  93.00   0.50    0.14    --  106.55 -99.00 -60.00  114
 11  \w    -25.00  51.00   0.50    0.05    --   45.64 -86.00  81.00  152
 12  \w    -47.00 -22.00   0.50    0.05    --  -45.64  86.00-160.00   50
 13  \w    -87.00 -36.00   0.50    0.05    --  -45.64 125.00-180.00  102
 14  \w    -84.00 -58.00   0.50    0.14    -- -104.00  86.00-160.00   52
 15  \w    -63.00 -31.00   0.50    0.14    -- -104.00  57.00-150.00   64
 16  \w    -63.00 -34.00   0.50    0.14    -- -104.00  57.00-180.00   58
 17  \w   -100.00 -75.00   0.50    0.14    -- -104.00  77.00  30.00   50
 18  \w    -68.00 -32.00   0.50    0.14    -- -104.00  77.00  30.00   72
 19  \w    -23.00  19.00   0.50    0.05    --  -45.64  19.00 -90.00   84
 20  \w    -56.00 -31.00   0.50    0.14    -- -104.00  57.00  60.00   50
 21  \w    -64.00 -32.00   0.50    0.14    -- -104.00  57.00 120.00   64
 22  \w    -64.00 -38.00   0.50    0.14    -- -104.00  57.00 150.00   52
 23  \w   -174.00 -98.00   0.50    0.14    -- -104.00 -38.00 120.00  152
 24  \w   -175.00 -84.00   0.50    0.14    -- -104.00 -86.00  81.00  182
;
_diffrn_measurement_device 'four-circle diffractometer'
_diffrn_measurement_device_type 'XtaLAB Synergy R, DW system, HyPix'
_diffrn_measurement_method '\w scans'
_diffrn_orient_matrix_type 'CrysAlisPro convention (1999,Acta A55,543-557)'
_diffrn_orient_matrix_UB_11 0.0286714000
_diffrn_orient_matrix_UB_12 0.1277877000
_diffrn_orient_matrix_UB_13 -0.0536992000
_diffrn_orient_matrix_UB_21 -0.0046872000
_diffrn_orient_matrix_UB_22 -0.1058506000
_diffrn_orient_matrix_UB_23 -0.0864524000
_diffrn_orient_matrix_UB_31 -0.0486487000
_diffrn_orient_matrix_UB_32 0.0854319000
_diffrn_orient_matrix_UB_33 -0.0267585000
_diffrn_radiation_monochromator mirror
_diffrn_radiation_probe x-ray
_diffrn_radiation_type 'Cu K\a'
_diffrn_radiation_wavelength 1.54184
_diffrn_reflns_av_R_equivalents 0.0416
_diffrn_reflns_av_unetI/netI 0.0389
_diffrn_reflns_Laue_measured_fraction_full 0.998
_diffrn_reflns_Laue_measured_fraction_max 0.942
_diffrn_reflns_limit_h_max 29
_diffrn_reflns_limit_h_min -34
_diffrn_reflns_limit_k_max 9
_diffrn_reflns_limit_k_min -8
_diffrn_reflns_limit_l_max 18
_diffrn_reflns_limit_l_min -18
_diffrn_reflns_number 10927
_diffrn_reflns_point_group_measured_fraction_full 0.998
_diffrn_reflns_point_group_measured_fraction_max 0.942
_diffrn_reflns_theta_full 67.684
_diffrn_reflns_theta_max 77.432
_diffrn_reflns_theta_min 3.251
_diffrn_source 'Rotating-anode X-ray tube'
_diffrn_source_type 'Rigaku (Cu) X-ray Source'
_diffrn_standards_number 0
_exptl_absorpt_coefficient_mu 0.845
_exptl_absorpt_correction_T_max 1.00000
_exptl_absorpt_correction_T_min 0.59898
_exptl_absorpt_correction_type multi-scan
_exptl_absorpt_process_details
;
CrysAlisPro 1.171.43.140a (Rigaku Oxford Diffraction, 2024)
Empirical absorption correction using spherical harmonics,
implemented in SCALE3 ABSPACK scaling algorithm.
;
_exptl_crystal_colour colourless
_exptl_crystal_colour_primary colourless
_exptl_crystal_density_diffrn 1.303
_exptl_crystal_description block
_exptl_crystal_F_000 1360
_exptl_crystal_size_max 0.2
_exptl_crystal_size_mid 0.2
_exptl_crystal_size_min 0.1
_refine_diff_density_max 0.194
_refine_diff_density_min -0.252
_refine_diff_density_rms 0.046
_refine_ls_extinction_method none
_refine_ls_goodness_of_fit_ref 1.058
_refine_ls_hydrogen_treatment mixed
_refine_ls_matrix_type full
_refine_ls_number_parameters 221
_refine_ls_number_reflns 3298
_refine_ls_number_restraints 0
_refine_ls_restrained_S_all 1.058
_refine_ls_R_factor_all 0.0515
_refine_ls_R_factor_gt 0.0424
_refine_ls_shift/su_max 0.000
_refine_ls_shift/su_mean 0.000
_refine_ls_structure_factor_coef Fsqd
_refine_ls_weighting_details 'w=1/[\s^2^(Fo^2^)+(0.0643P)^2^+1.5569P] where P=(Fo^2^+2Fc^2^)/3'
_refine_ls_weighting_scheme calc
_refine_ls_wR_factor_gt 0.1163
_refine_ls_wR_factor_ref 0.1223
_reflns_Friedel_coverage 0.000
_reflns_number_gt 2781
_reflns_number_total 3298
_reflns_threshold_expression 'I > 2\s(I)'
_cod_data_source_file d5gc03637b2.cif
_cod_data_source_block wzy-2_auto
_cod_depositor_comments 'Adding full bibliography for 7251021--7251022.cif.'
_cod_database_code 7251021
_shelx_shelxl_version_number 2018/3
_chemical_oxdiff_formula CHNF
_chemical_oxdiff_usercomment CHNF
_shelx_space_group_comment
;
The symmetry employed for this shelxl refinement is uniquely defined
by the following loop, which should always be used as a source of
symmetry information in preference to the above space-group names.
They are only intended as comments.
;
_shelx_estimated_absorpt_t_max 0.920
_shelx_estimated_absorpt_t_min 0.849
_olex2_refinement_description
;
1. Fixed Uiso
 At 1.2 times of:
  All C(H) groups, All N(H,H) groups
 At 1.5 times of:
  All C(H,H,H) groups
2.a Rotating group:
 N1(H1A,H1B)
2.b Ternary CH refined with riding coordinates:
 C10(H10)
2.c Aromatic/amide H refined with riding coordinates:
 C5(H5), C3(H3), C17(H17), C12(H12)
2.d Idealised Me refined as rotating group:
 C7(H7A,H7B,H7C), C16(H16A,H16B,H16C), C1(H1C,H1D,H1E), C18(H18A,H18B,H18C)
;
_olex2_submission_special_instructions 'No special instructions were received'
_oxdiff_exptl_absorpt_empirical_details
;
Empirical correction (ABSPACK) includes:
- Absorption correction using spherical harmonics
- Frame scaling
;
_oxdiff_exptl_absorpt_empirical_full_max 1.708
_oxdiff_exptl_absorpt_empirical_full_min 0.427

loop_
_space_group_symop_operation_xyz
'x, y, z'
'-x, y, -z+1/2'
'x+1/2, y+1/2, z'
'-x+1/2, y+1/2, -z+1/2'
'-x, -y, -z'
'x, -y, z-1/2'
'-x+1/2, -y+1/2, -z'
'x+1/2, -y+1/2, z-1/2'

loop_
_atom_site_label
_atom_site_type_symbol
_atom_site_fract_x
_atom_site_fract_y
_atom_site_fract_z
_atom_site_U_iso_or_equiv
_atom_site_adp_type
_atom_site_occupancy
_atom_site_site_symmetry_order
_atom_site_calc_flag
_atom_site_refinement_flags_posn
_atom_site_refinement_flags_adp
_atom_site_refinement_flags_occupancy
_atom_site_disorder_assembly
_atom_site_disorder_group
F3 F 0.40620(3) 1.03449(11) 0.33406(6) 0.0374(2) Uani 1 1 d . . . . .
F1 F 0.38383(3) 0.94122(12) 0.20294(6) 0.0393(2) Uani 1 1 d . . . . .
F2 F 0.45234(3) 0.86372(13) 0.26571(7) 0.0452(3) Uani 1 1 d . . . . .
N2 N 0.46812(6) 0.4692(2) 0.64661(9) 0.0422(3) Uani 1 1 d . . . . .
N1 N 0.17888(5) 0.93281(19) 0.38984(10) 0.0427(3) Uani 1 1 d . . . . .
H1A H 0.158806 0.863763 0.361966 0.051 Uiso 1 1 d R U . . .
H1B H 0.173127 0.933188 0.448779 0.051 Uiso 1 1 d R U . . .
C11 C 0.40631(5) 0.68673(18) 0.40950(9) 0.0278(3) Uani 1 1 d . . . . .
C4 C 0.32581(5) 0.80343(17) 0.34514(9) 0.0264(3) Uani 1 1 d . . . . .
C5 C 0.31306(5) 0.88360(17) 0.42491(9) 0.0289(3) Uani 1 1 d . . . . .
H5 H 0.338044 0.909827 0.469088 0.035 Uiso 1 1 calc R U . . .
C3 C 0.28893(5) 0.76689(18) 0.28107(9) 0.0281(3) Uani 1 1 d . . . . .
H3 H 0.297317 0.713600 0.226164 0.034 Uiso 1 1 calc R U . . .
C2 C 0.24001(5) 0.80622(18) 0.29509(10) 0.0307(3) Uani 1 1 d . . . . .
C17 C 0.40155(5) 0.52131(18) 0.42519(10) 0.0301(3) Uani 1 1 d . . . . .
H17 H 0.383955 0.457291 0.381384 0.036 Uiso 1 1 calc R U . . .
C10 C 0.37904(5) 0.75784(18) 0.32667(9) 0.0281(3) Uani 1 1 d . . . . .
H10 H 0.377476 0.669883 0.279727 0.034 Uiso 1 1 calc R U . . .
C15 C 0.42155(5) 0.44639(19) 0.50250(10) 0.0318(3) Uani 1 1 d . . . . .
C6 C 0.26460(5) 0.92601(17) 0.44121(10) 0.0303(3) Uani 1 1 d . . . . .
C8 C 0.22784(5) 0.88654(18) 0.37602(10) 0.0317(3) Uani 1 1 d . . . . .
C14 C 0.44857(5) 0.53958(19) 0.56625(10) 0.0316(3) Uani 1 1 d . . . . .
C13 C 0.45387(5) 0.70659(19) 0.55228(10) 0.0328(3) Uani 1 1 d . . . . .
C9 C 0.40524(5) 0.89833(19) 0.28318(10) 0.0321(3) Uani 1 1 d . . . . .
C12 C 0.43263(5) 0.77718(19) 0.47444(10) 0.0315(3) Uani 1 1 d . . . . .
H12 H 0.436199 0.890503 0.465365 0.038 Uiso 1 1 calc R U . . .
C7 C 0.25149(6) 1.0128(2) 0.52775(11) 0.0395(4) Uani 1 1 d . . . . .
H7A H 0.230650 0.942744 0.564341 0.059 Uiso 1 1 calc R U . . .
H7B H 0.233686 1.112815 0.512320 0.059 Uiso 1 1 calc R U . . .
H7C H 0.281626 1.039390 0.562849 0.059 Uiso 1 1 calc R U . . .
C16 C 0.41245(7) 0.2692(2) 0.51982(12) 0.0457(4) Uani 1 1 d . . . . .
H16A H 0.393677 0.256846 0.575532 0.069 Uiso 1 1 calc R U . . .
H16B H 0.443993 0.212674 0.527234 0.069 Uiso 1 1 calc R U . . .
H16C H 0.393753 0.222775 0.467975 0.069 Uiso 1 1 calc R U . . .
C1 C 0.20072(6) 0.7628(2) 0.22504(12) 0.0431(4) Uani 1 1 d . . . . .
H1C H 0.185406 0.861977 0.200933 0.065 Uiso 1 1 calc R U . . .
H1D H 0.175712 0.695526 0.253506 0.065 Uiso 1 1 calc R U . . .
H1E H 0.215435 0.702481 0.175054 0.065 Uiso 1 1 calc R U . . .
C18 C 0.48103(7) 0.8078(2) 0.62255(12) 0.0442(4) Uani 1 1 d . . . . .
H18A H 0.464604 0.799596 0.681067 0.066 Uiso 1 1 calc R U . . .
H18B H 0.481269 0.921090 0.602601 0.066 Uiso 1 1 calc R U . . .
H18C H 0.514922 0.768541 0.629786 0.066 Uiso 1 1 calc R U . . .
H2A H 0.4705(8) 0.364(3) 0.6441(16) 0.058(6) Uiso 1 1 d . . . . .
H2B H 0.4962(9) 0.515(3) 0.6667(16) 0.062(7) Uiso 1 1 d . . . . .

loop_
_atom_site_aniso_label
_atom_site_aniso_U_11
_atom_site_aniso_U_22
_atom_site_aniso_U_33
_atom_site_aniso_U_23
_atom_site_aniso_U_13
_atom_site_aniso_U_12
F3 0.0404(5) 0.0331(5) 0.0386(5) -0.0024(4) -0.0005(4) -0.0055(4)
F1 0.0425(5) 0.0483(6) 0.0272(4) 0.0047(4) 0.0021(4) -0.0020(4)
F2 0.0278(5) 0.0528(6) 0.0556(6) 0.0035(5) 0.0118(4) 0.0004(4)
N2 0.0465(9) 0.0487(9) 0.0311(7) 0.0026(6) -0.0049(6) 0.0089(7)
N1 0.0289(7) 0.0518(9) 0.0479(8) 0.0077(7) 0.0090(6) 0.0053(6)
C11 0.0233(6) 0.0330(7) 0.0270(7) -0.0025(5) 0.0004(5) 0.0023(5)
C4 0.0262(7) 0.0284(7) 0.0248(6) 0.0015(5) 0.0014(5) -0.0014(5)
C5 0.0305(7) 0.0308(7) 0.0256(6) 0.0009(5) 0.0011(5) -0.0020(6)
C3 0.0288(7) 0.0305(7) 0.0250(6) 0.0011(5) 0.0005(5) -0.0016(6)
C2 0.0278(7) 0.0329(8) 0.0312(7) 0.0064(6) -0.0021(5) -0.0005(6)
C17 0.0286(7) 0.0331(8) 0.0286(7) -0.0053(6) 0.0010(5) -0.0014(6)
C10 0.0264(7) 0.0312(7) 0.0266(6) -0.0046(5) -0.0008(5) -0.0006(5)
C15 0.0317(7) 0.0336(8) 0.0304(7) -0.0019(6) 0.0051(6) 0.0034(6)
C6 0.0338(7) 0.0274(7) 0.0300(7) 0.0025(6) 0.0072(6) 0.0005(6)
C8 0.0280(7) 0.0315(8) 0.0358(7) 0.0086(6) 0.0061(6) 0.0015(6)
C14 0.0288(7) 0.0400(8) 0.0260(7) -0.0011(6) 0.0008(5) 0.0071(6)
C13 0.0270(7) 0.0394(8) 0.0316(7) -0.0068(6) -0.0035(6) 0.0026(6)
C9 0.0276(7) 0.0391(8) 0.0296(7) -0.0015(6) 0.0021(5) 0.0019(6)
C12 0.0295(7) 0.0308(7) 0.0340(7) -0.0033(6) -0.0029(6) 0.0007(6)
C7 0.0457(9) 0.0369(8) 0.0367(8) -0.0016(7) 0.0131(7) 0.0026(7)
C16 0.0615(11) 0.0365(9) 0.0391(9) 0.0018(7) 0.0032(8) -0.0011(8)
C1 0.0310(8) 0.0542(11) 0.0437(9) 0.0026(8) -0.0080(7) -0.0019(7)
C18 0.0444(9) 0.0493(10) 0.0382(9) -0.0099(7) -0.0124(7) 0.0014(8)

loop_
_atom_type_symbol
_atom_type_description
_atom_type_scat_dispersion_real
_atom_type_scat_dispersion_imag
_atom_type_scat_source
C C 0.0181 0.0091 'International Tables Vol C Tables 4.2.6.8 and 6.1.1.4'
H H 0.0000 0.0000 'International Tables Vol C Tables 4.2.6.8 and 6.1.1.4'
F F 0.0727 0.0534 'International Tables Vol C Tables 4.2.6.8 and 6.1.1.4'
N N 0.0311 0.0180 'International Tables Vol C Tables 4.2.6.8 and 6.1.1.4'

loop_
_geom_angle_atom_site_label_1
_geom_angle_atom_site_label_2
_geom_angle_atom_site_label_3
_geom_angle
_geom_angle_site_symmetry_1
_geom_angle_site_symmetry_3
_geom_angle_publ_flag
C14 N2 H2A 113.8(15) . . ?
C14 N2 H2B 113.5(15) . . ?
H2A N2 H2B 112(2) . . ?
H1A N1 H1B 109.3 . . ?
C8 N1 H1A 109.6 . . ?
C8 N1 H1B 109.7 . . ?
C17 C11 C10 117.68(12) . . ?
C17 C11 C12 117.52(13) . . ?
C12 C11 C10 124.61(13) . . ?
C5 C4 C10 121.62(12) . . ?
C3 C4 C5 118.54(13) . . ?
C3 C4 C10 119.84(12) . . ?
C4 C5 H5 119.3 . . ?
C6 C5 C4 121.48(13) . . ?
C6 C5 H5 119.3 . . ?
C4 C3 H3 119.1 . . ?
C4 C3 C2 121.74(13) . . ?
C2 C3 H3 119.1 . . ?
C3 C2 C8 118.93(13) . . ?
C3 C2 C1 120.55(14) . . ?
C8 C2 C1 120.52(14) . . ?
C11 C17 H17 118.8 . . ?
C15 C17 C11 122.40(13) . . ?
C15 C17 H17 118.8 . . ?
C11 C10 C4 113.40(11) . . ?
C11 C10 H10 106.2 . . ?
C4 C10 H10 106.2 . . ?
C9 C10 C11 114.00(11) . . ?
C9 C10 C4 110.27(12) . . ?
C9 C10 H10 106.2 . . ?
C17 C15 C14 119.03(14) . . ?
C17 C15 C16 120.50(14) . . ?
C14 C15 C16 120.41(14) . . ?
C5 C6 C8 119.07(13) . . ?
C5 C6 C7 120.77(14) . . ?
C8 C6 C7 120.16(14) . . ?
N1 C8 C2 119.74(14) . . ?
C6 C8 N1 119.96(14) . . ?
C6 C8 C2 120.25(13) . . ?
C15 C14 N2 120.70(15) . . ?
C13 C14 N2 119.43(14) . . ?
C13 C14 C15 119.77(13) . . ?
C14 C13 C18 119.80(14) . . ?
C12 C13 C14 119.30(13) . . ?
C12 C13 C18 120.88(15) . . ?
F3 C9 C10 114.11(12) . . ?
F1 C9 F3 105.36(12) . . ?
F1 C9 C10 111.87(12) . . ?
F2 C9 F3 106.18(12) . . ?
F2 C9 F1 106.34(11) . . ?
F2 C9 C10 112.38(12) . . ?
C11 C12 H12 119.0 . . ?
C13 C12 C11 121.96(14) . . ?
C13 C12 H12 119.0 . . ?
C6 C7 H7A 109.5 . . ?
C6 C7 H7B 109.5 . . ?
C6 C7 H7C 109.5 . . ?
H7A C7 H7B 109.5 . . ?
H7A C7 H7C 109.5 . . ?
H7B C7 H7C 109.5 . . ?
C15 C16 H16A 109.5 . . ?
C15 C16 H16B 109.5 . . ?
C15 C16 H16C 109.5 . . ?
H16A C16 H16B 109.5 . . ?
H16A C16 H16C 109.5 . . ?
H16B C16 H16C 109.5 . . ?
C2 C1 H1C 109.5 . . ?
C2 C1 H1D 109.5 . . ?
C2 C1 H1E 109.5 . . ?
H1C C1 H1D 109.5 . . ?
H1C C1 H1E 109.5 . . ?
H1D C1 H1E 109.5 . . ?
C13 C18 H18A 109.5 . . ?
C13 C18 H18B 109.5 . . ?
C13 C18 H18C 109.5 . . ?
H18A C18 H18B 109.5 . . ?
H18A C18 H18C 109.5 . . ?
H18B C18 H18C 109.5 . . ?

loop_
_geom_bond_atom_site_label_1
_geom_bond_atom_site_label_2
_geom_bond_distance
_geom_bond_site_symmetry_2
_geom_bond_publ_flag
F3 C9 1.3482(18) . ?
F1 C9 1.3445(17) . ?
F2 C9 1.3441(17) . ?
N2 C14 1.4036(19) . ?
N2 H2A 0.87(2) . ?
N2 H2B 0.90(3) . ?
N1 H1A 0.8814 . ?
N1 H1B 0.8817 . ?
N1 C8 1.4057(19) . ?
C11 C17 1.391(2) . ?
C11 C10 1.5218(19) . ?
C11 C12 1.391(2) . ?
C4 C5 1.3949(19) . ?
C4 C3 1.3874(19) . ?
C4 C10 1.5275(19) . ?
C5 H5 0.9500 . ?
C5 C6 1.391(2) . ?
C3 H3 0.9500 . ?
C3 C2 1.390(2) . ?
C2 C8 1.406(2) . ?
C2 C1 1.504(2) . ?
C17 H17 0.9500 . ?
C17 C15 1.388(2) . ?
C10 H10 1.0000 . ?
C10 C9 1.511(2) . ?
C15 C14 1.402(2) . ?
C15 C16 1.506(2) . ?
C6 C8 1.401(2) . ?
C6 C7 1.507(2) . ?
C14 C13 1.401(2) . ?
C13 C12 1.391(2) . ?
C13 C18 1.503(2) . ?
C12 H12 0.9500 . ?
C7 H7A 0.9800 . ?
C7 H7B 0.9800 . ?
C7 H7C 0.9800 . ?
C16 H16A 0.9800 . ?
C16 H16B 0.9800 . ?
C16 H16C 0.9800 . ?
C1 H1C 0.9800 . ?
C1 H1D 0.9800 . ?
C1 H1E 0.9800 . ?
C18 H18A 0.9800 . ?
C18 H18B 0.9800 . ?
C18 H18C 0.9800 . ?

loop_
_geom_torsion_atom_site_label_1
_geom_torsion_atom_site_label_2
_geom_torsion_atom_site_label_3
_geom_torsion_atom_site_label_4
_geom_torsion
_geom_torsion_site_symmetry_1
_geom_torsion_site_symmetry_2
_geom_torsion_site_symmetry_3
_geom_torsion_site_symmetry_4
_geom_torsion_publ_flag
N2 C14 C13 C12 -177.24(14) . . . . ?
N2 C14 C13 C18 1.0(2) . . . . ?
C11 C17 C15 C14 -1.6(2) . . . . ?
C11 C17 C15 C16 175.69(15) . . . . ?
C11 C10 C9 F3 -69.89(16) . . . . ?
C11 C10 C9 F1 170.61(11) . . . . ?
C11 C10 C9 F2 51.07(16) . . . . ?
C4 C5 C6 C8 0.2(2) . . . . ?
C4 C5 C6 C7 -179.92(13) . . . . ?
C4 C3 C2 C8 0.6(2) . . . . ?
C4 C3 C2 C1 -179.05(14) . . . . ?
C4 C10 C9 F3 59.00(15) . . . . ?
C4 C10 C9 F1 -60.50(15) . . . . ?
C4 C10 C9 F2 179.95(11) . . . . ?
C5 C4 C3 C2 -0.8(2) . . . . ?
C5 C4 C10 C11 43.61(18) . . . . ?
C5 C4 C10 C9 -85.61(16) . . . . ?
C5 C6 C8 N1 -177.99(13) . . . . ?
C5 C6 C8 C2 -0.4(2) . . . . ?
C3 C4 C5 C6 0.4(2) . . . . ?
C3 C4 C10 C11 -137.27(13) . . . . ?
C3 C4 C10 C9 93.52(15) . . . . ?
C3 C2 C8 N1 177.57(13) . . . . ?
C3 C2 C8 C6 0.0(2) . . . . ?
C17 C11 C10 C4 85.40(16) . . . . ?
C17 C11 C10 C9 -147.31(13) . . . . ?
C17 C11 C12 C13 0.4(2) . . . . ?
C17 C15 C14 N2 178.07(14) . . . . ?
C17 C15 C14 C13 1.6(2) . . . . ?
C10 C11 C17 C15 -174.71(13) . . . . ?
C10 C11 C12 C13 175.27(13) . . . . ?
C10 C4 C5 C6 179.52(13) . . . . ?
C10 C4 C3 C2 -179.99(13) . . . . ?
C15 C14 C13 C12 -0.8(2) . . . . ?
C15 C14 C13 C18 177.44(14) . . . . ?
C14 C13 C12 C11 -0.3(2) . . . . ?
C12 C11 C17 C15 0.5(2) . . . . ?
C12 C11 C10 C4 -89.49(17) . . . . ?
C12 C11 C10 C9 37.80(19) . . . . ?
C7 C6 C8 N1 2.2(2) . . . . ?
C7 C6 C8 C2 179.71(14) . . . . ?
C16 C15 C14 N2 0.8(2) . . . . ?
C16 C15 C14 C13 -175.60(15) . . . . ?
C1 C2 C8 N1 -2.7(2) . . . . ?
C1 C2 C8 C6 179.70(14) . . . . ?
C18 C13 C12 C11 -178.44(14) . . . . ?
